data_1573656
_journal_paper_doi 10.1039/D4DT03036B
_chemical_formula_moiety 'C15 H22 Au O P'
_chemical_formula_sum 'C15 H22 Au O P'
_chemical_formula_weight 446.26
_space_group_crystal_system orthorhombic
_space_group_IT_number 29
_space_group_name_Hall 'P -2a -2ab'
_space_group_name_H-M_alt 'P b 21 a'
_atom_sites_solution_hydrogens geom
_atom_sites_solution_primary direct
_audit_creation_date 2024-05-06
_audit_creation_method
;
Olex2 1.5
(compiled 2024.02.16 svn.r378c4104 for OlexSys, GUI svn.r6928)
;
_audit_update_record
;
2024-07-24 deposited with the CCDC.	2025-01-09 downloaded from the CCDC.
;
_cell_angle_alpha 90
_cell_angle_beta 90
_cell_angle_gamma 90
_cell_formula_units_Z 8
_cell_length_a 17.6564(8)
_cell_length_b 9.9742(4)
_cell_length_c 17.1118(5)
_cell_measurement_reflns_used 8625
_cell_measurement_temperature 294.3(6)
_cell_measurement_theta_max 24.0430
_cell_measurement_theta_min 2.0650
_cell_volume 3013.5(2)
_computing_cell_refinement 'CrysAlisPro 1.171.42.36a (Rigaku OD, 2021)'
_computing_data_collection 'CrysAlisPro 1.171.42.36a (Rigaku OD, 2021)'
_computing_data_reduction 'CrysAlisPro 1.171.42.36a (Rigaku OD, 2021)'
_computing_molecular_graphics 'Olex2 1.5 (Dolomanov et al., 2009)'
_computing_publication_material 'Olex2 1.5 (Dolomanov et al., 2009)'
_computing_structure_refinement 'SHELXL 2018/3 (Sheldrick, 2015)'
_computing_structure_solution 'SHELXS  (Sheldrick, 2008)'
_diffrn_ambient_environment 'Diamond Anvil Cell filled with silicone oil'
_diffrn_ambient_pressure 640000
_diffrn_ambient_temperature 294.3(6)
_diffrn_crystal_treatment 'pressurized rapidly in silicone oil as a hydrostatic medium'
_diffrn_detector 'CCD plate'
_diffrn_detector_area_resol_mean 16.0128
_diffrn_detector_type Eos
_diffrn_measured_fraction_theta_full 0.928
_diffrn_measured_fraction_theta_max 0.822
_diffrn_measurement_details
;
List of Runs (angles in degrees, time in seconds):

  # Type    Start    End  Width  t~exp~   \w     \q     \k     \f   Frames
#--------------------------------------------------------------------------
  1  \w     10.00  35.00   1.00   60.00    --   22.04  53.00 -17.00   25
  2  \w    -20.00  51.00   1.00   90.00    --   22.04 -53.00  17.00   71
  3  \w    -27.00  51.00   1.00   90.00    --   22.04 -39.00-167.00   78
  4  \w    -50.00  45.00   1.00   90.00    --   22.04  26.00  -8.00   95
  5  \w    -13.00  17.00   1.00   90.00    --   22.04  97.00 143.00   30
  6  \w    -20.00   7.00   1.00   90.00    --   22.04 114.00 -45.00   27
  7  \w    -32.00  -6.00   1.00   90.00    --   22.04  39.00 167.00   26
  8  \w    -67.00 -13.00   1.00   90.00    --  -22.19 135.00 123.00   54
  9  \w    -23.00  28.00   1.00   90.00    --  -22.19  39.00 -12.00   51
 10  \w    -85.00   1.00   1.00   90.00    --  -22.19 114.00 -45.00   86
 11  \w    -45.00  48.00   1.00   90.00    --  -22.19 -26.00   8.00   93
 12  \w    -34.00  29.00   1.00   90.00    --  -22.19  53.00 162.00   63
 13  \w    -17.00  21.00   1.00   90.00    --  -22.19 -97.00-143.00   38
 14  \w    -16.00  21.00   1.00   90.00    --  -22.19 -97.00  35.00   37
 15  \w    -50.00  43.00   1.00   30.00    --   22.04  26.00  -8.00   93
;
_diffrn_measurement_device 'four-circle diffractometer'
_diffrn_measurement_device_type 'SuperNova, Single source at offset/far, Eos'
_diffrn_measurement_method '\w scans'
_diffrn_measurement_specimen_support 'Diamond Anvil Cell, effective opening angle 51 deg.'
_diffrn_orient_matrix_type 'CrysAlisPro convention (1999,Acta A55,543-557)'
_diffrn_orient_matrix_UB_11 -0.0237858666
_diffrn_orient_matrix_UB_12 -0.0363325612
_diffrn_orient_matrix_UB_13 0.0042849702
_diffrn_orient_matrix_UB_21 -0.0089383668
_diffrn_orient_matrix_UB_22 0.0275901135
_diffrn_orient_matrix_UB_23 0.0269179754
_diffrn_orient_matrix_UB_31 -0.0189454919
_diffrn_orient_matrix_UB_32 0.0325925799
_diffrn_orient_matrix_UB_33 -0.0180455893
_diffrn_radiation_monochromator mirror
_diffrn_radiation_probe x-ray
_diffrn_radiation_type 'Ag K\a'
_diffrn_radiation_wavelength 0.56087
_diffrn_reflns_av_R_equivalents 0.0906
_diffrn_reflns_av_unetI/netI 0.1018
_diffrn_reflns_Laue_measured_fraction_full 0.928
_diffrn_reflns_Laue_measured_fraction_max 0.822
_diffrn_reflns_limit_h_max 24
_diffrn_reflns_limit_h_min -24
_diffrn_reflns_limit_k_max 14
_diffrn_reflns_limit_k_min -14
_diffrn_reflns_limit_l_max 26
_diffrn_reflns_limit_l_min -24
_diffrn_reflns_number 45778
_diffrn_reflns_point_group_measured_fraction_full 0.939
_diffrn_reflns_point_group_measured_fraction_max 0.803
_diffrn_reflns_theta_full 19.665
_diffrn_reflns_theta_max 25.723
_diffrn_reflns_theta_min 1.820
_diffrn_source 'micro-focus sealed X-ray tube'
_diffrn_source_type 'SuperNova (Ag) X-ray Source'
_exptl_absorpt_coefficient_mu 5.328
_exptl_absorpt_correction_T_max 1.00000
_exptl_absorpt_correction_T_min 0.51328
_exptl_absorpt_correction_type multi-scan
_exptl_absorpt_process_details
;
CrysAlisPro 1.171.42.36a (Rigaku Oxford Diffraction, 2021)
Empirical absorption correction using spherical harmonics,
implemented in SCALE3 ABSPACK scaling algorithm.
;
_exptl_crystal_colour 'clear violet'
_exptl_crystal_colour_lustre clear
_exptl_crystal_colour_primary violet
_exptl_crystal_density_diffrn 1.967
_exptl_crystal_description needle
_exptl_crystal_F_000 1712
_exptl_crystal_preparation 'Mounted in a Diamond-Anvil Cell using silicone oil as pressure medium.,Luminescent'
_exptl_crystal_pressure_history 'Pressurized to 0.64 GPa and left to stabilize over ? hours.'
_exptl_crystal_recrystallization_method 'Re-crystallisation from solvent: n-pentane/dichloromethane'
_exptl_crystal_size_max 0.14
_exptl_crystal_size_mid 0.12
_exptl_crystal_size_min 0.11
_refine_diff_density_max 0.881
_refine_diff_density_min -0.700
_refine_diff_density_rms 0.158
_refine_ls_abs_structure_details
;
 Refined as an inversion twin.
;
_refine_ls_abs_structure_Flack 0.07(2)
_refine_ls_extinction_method none
_refine_ls_goodness_of_fit_ref 0.977
_refine_ls_hydrogen_treatment constr
_refine_ls_matrix_type full
_refine_ls_number_parameters 334
_refine_ls_number_reflns 9388
_refine_ls_number_restraints 1
_refine_ls_restrained_S_all 0.977
_refine_ls_R_factor_all 0.1365
_refine_ls_R_factor_gt 0.0472
_refine_ls_shift/su_max 0.001
_refine_ls_shift/su_mean 0.000
_refine_ls_structure_factor_coef Fsqd
_refine_ls_weighting_details 'w=1/[\s^2^(Fo^2^)+(0.0134P)^2^] where P=(Fo^2^+2Fc^2^)/3'
_refine_ls_weighting_scheme calc
_refine_ls_wR_factor_gt 0.0505
_refine_ls_wR_factor_ref 0.0640
_reflns_Friedel_coverage 0.860
_reflns_Friedel_fraction_full 0.952
_reflns_Friedel_fraction_max 0.781
_reflns_number_gt 4854
_reflns_number_total 9388
_reflns_threshold_expression 'I > 2\s(I)'
_cod_data_source_file d4dt03036b2.cif
_cod_data_source_block appr5_0p64GPa
_cod_database_code 1573656
_shelx_shelxl_version_number 2018/3
_chemical_oxdiff_formula 'C15 H24 O P Au'
_shelx_space_group_comment
;
The symmetry employed for this shelxl refinement is uniquely defined
by the following loop, which should always be used as a source of
symmetry information in preference to the above space-group names.
They are only intended as comments.
;
_olex2_refinement_description
;
1. Twinned data refinement
 Scales: 0.93(3)
 0.07(3)
2. Fixed Uiso
 At 1.2 times of:
  All C(H) groups, All C(H,H) groups
 At 1.5 times of:
  All C(H,H,H) groups
3.a Secondary CH2 refined with riding coordinates:
 C10(H10A,H10B), C30(H30A,H30B), C32(H32A,H32B), C12(H12A,H12B), C14(H14A,
 H14B), C34(H34A,H34B)
3.b Aromatic/amide H refined with riding coordinates:
 C27(H27), C24(H24), C28(H28), C25(H25), C7(H7), C8(H8), C4(H4), C5(H5)
3.c Idealised Me refined as rotating group:
 C11(H11A,H11B,H11C), C31(H31A,H31B,H31C), C9(H9A,H9B,H9C), C35(H35A,H35B,
 H35C), C33(H33A,H33B,H33C), C15(H15A,H15B,H15C), C13(H13A,H13B,H13C), C29(H29A,
 H29B,H29C)
;
_olex2_date_sample_data_collection 2022-08-06
_olex2_submission_special_instructions 'No special instructions were received'
_oxdiff_exptl_absorpt_empirical_details
;
Empirical correction (ABSPACK) includes:
- Absorption correction using spherical harmonics
- Frame scaling
;
_oxdiff_exptl_absorpt_empirical_full_max 1.653
_oxdiff_exptl_absorpt_empirical_full_min 0.662

loop_
_space_group_symop_operation_xyz
'x, y, z'
'-x, y+1/2, -z'
'x+1/2, y, -z'
'-x+1/2, y+1/2, z'

loop_
_atom_site_label
_atom_site_type_symbol
_atom_site_fract_x
_atom_site_fract_y
_atom_site_fract_z
_atom_site_U_iso_or_equiv
_atom_site_adp_type
_atom_site_occupancy
_atom_site_site_symmetry_order
_atom_site_calc_flag
_atom_site_refinement_flags_posn
_atom_site_refinement_flags_adp
_atom_site_refinement_flags_occupancy
_atom_site_disorder_assembly
_atom_site_disorder_group
Au2 Au 0.63245(2) -0.00247(3) 0.42283(4) 0.03841(16) Uani 1 1 d . . . . .
Au1 Au 0.37565(3) 0.70077(4) 0.07595(3) 0.03832(16) Uani 1 1 d . . . . .
P1 P 0.3766(2) 0.8929(8) 0.0045(2) 0.0327(15) Uani 1 1 d . . . . .
P2 P 0.62704(19) -0.1913(8) 0.4980(2) 0.0321(15) Uani 1 1 d . . . . .
C23 C 0.6356(7) 0.410(2) 0.3052(9) 0.034(4) Uani 1 1 d . . . . .
C21 C 0.6338(7) 0.1735(18) 0.3674(9) 0.039(5) Uani 1 1 d . . . . .
C26 C 0.6387(9) 0.6677(18) 0.2344(8) 0.038(4) Uani 1 1 d . . . . .
C22 C 0.6340(7) 0.284(2) 0.3398(9) 0.034(4) Uani 1 1 d . . . . .
O2 O 0.6426(6) 0.7902(14) 0.1999(7) 0.060(3) Uani 1 1 d . . . . .
C1 C 0.3765(8) 0.528(3) 0.1317(10) 0.055(6) Uani 1 1 d . . . . .
C2 C 0.3777(8) 0.414(3) 0.1583(9) 0.046(5) Uani 1 1 d . . . . .
C27 C 0.5695(8) 0.6161(14) 0.2631(6) 0.037(3) Uani 1 1 d . . . . .
H27 H 0.524881 0.665114 0.259002 0.045 Uiso 1 1 calc R U . . .
C24 C 0.7026(7) 0.4707(13) 0.2771(6) 0.041(3) Uani 1 1 d . . . . .
H24 H 0.747874 0.423695 0.281590 0.049 Uiso 1 1 calc R U . . .
C28 C 0.5702(6) 0.4871(16) 0.2984(6) 0.036(3) Uani 1 1 d . . . . .
H28 H 0.525058 0.452482 0.317714 0.043 Uiso 1 1 calc R U . . .
C25 C 0.7039(8) 0.5951(12) 0.2435(6) 0.039(4) Uani 1 1 d . . . . .
H25 H 0.749696 0.630895 0.226660 0.047 Uiso 1 1 calc R U . . .
C7 C 0.4488(8) 0.1161(16) 0.2670(7) 0.043(4) Uani 1 1 d . . . . .
H7 H 0.491581 0.092298 0.295561 0.052 Uiso 1 1 calc R U . . .
C8 C 0.4447(7) 0.2363(16) 0.2322(6) 0.046(4) Uani 1 1 d . . . . .
H8 H 0.485938 0.294073 0.235247 0.055 Uiso 1 1 calc R U . . .
C3 C 0.3803(8) 0.277(2) 0.1917(8) 0.034(4) Uani 1 1 d . . . . .
C10 C 0.4049(7) 0.8620(11) -0.0968(5) 0.038(3) Uani 1 1 d . . . . .
H10A H 0.383850 0.931720 -0.129858 0.045 Uiso 1 1 calc R U . . .
H10B H 0.459630 0.866932 -0.100623 0.045 Uiso 1 1 calc R U . . .
C11 C 0.3782(7) 0.7242(15) -0.1270(7) 0.046(4) Uani 1 1 d . . . . .
H11A H 0.393708 0.713192 -0.180391 0.069 Uiso 1 1 calc R U . . .
H11B H 0.324015 0.718944 -0.123728 0.069 Uiso 1 1 calc R U . . .
H11C H 0.400315 0.654591 -0.095657 0.069 Uiso 1 1 calc R U . . .
C31 C 0.6606(8) -0.0360(15) 0.6279(7) 0.055(4) Uani 1 1 d . . . . .
H31A H 0.672382 0.035075 0.592040 0.082 Uiso 1 1 calc R U . . .
H31B H 0.691097 -0.026901 0.673986 0.082 Uiso 1 1 calc R U . . .
H31C H 0.607995 -0.031372 0.641833 0.082 Uiso 1 1 calc R U . . .
C30 C 0.6765(7) -0.1676(12) 0.5901(5) 0.044(3) Uani 1 1 d . . . . .
H30A H 0.662094 -0.238841 0.625763 0.053 Uiso 1 1 calc R U . . .
H30B H 0.730605 -0.175074 0.581008 0.053 Uiso 1 1 calc R U . . .
O1 O 0.3999(7) -0.0968(15) 0.2969(6) 0.070(4) Uani 1 1 d . . . . .
C4 C 0.3196(6) 0.1874(14) 0.1854(6) 0.038(3) Uani 1 1 d . . . . .
H4 H 0.276033 0.211994 0.158340 0.045 Uiso 1 1 calc R U . . .
C32 C 0.6670(7) -0.3398(11) 0.4561(6) 0.042(3) Uani 1 1 d . . . . .
H32A H 0.643605 -0.354086 0.405447 0.051 Uiso 1 1 calc R U . . .
H32B H 0.720495 -0.323920 0.447117 0.051 Uiso 1 1 calc R U . . .
C12 C 0.2843(6) 0.9768(15) -0.0017(6) 0.046(4) Uani 1 1 d . . . . .
H12A H 0.269992 1.006601 0.050147 0.055 Uiso 1 1 calc R U . . .
H12B H 0.289639 1.055834 -0.034277 0.055 Uiso 1 1 calc R U . . .
C14 C 0.4426(6) 1.0236(12) 0.0356(6) 0.040(3) Uani 1 1 d . . . . .
H14A H 0.433587 1.042206 0.090492 0.048 Uiso 1 1 calc R U . . .
H14B H 0.493683 0.988855 0.031015 0.048 Uiso 1 1 calc R U . . .
C9 C 0.3487(9) -0.2004(16) 0.2833(7) 0.067(4) Uani 1 1 d . . . . .
H9A H 0.350982 -0.226292 0.229315 0.101 Uiso 1 1 calc R U . . .
H9B H 0.298401 -0.170451 0.295573 0.101 Uiso 1 1 calc R U . . .
H9C H 0.361371 -0.275794 0.315602 0.101 Uiso 1 1 calc R U . . .
C35 C 0.4799(7) -0.2566(13) 0.4538(6) 0.056(4) Uani 1 1 d . . . . .
H35A H 0.480260 -0.179206 0.420429 0.083 Uiso 1 1 calc R U . . .
H35B H 0.429184 -0.273369 0.471449 0.083 Uiso 1 1 calc R U . . .
H35C H 0.498013 -0.332990 0.425173 0.083 Uiso 1 1 calc R U . . .
C34 C 0.5308(7) -0.2319(13) 0.5236(7) 0.050(4) Uani 1 1 d . . . . .
H34A H 0.530948 -0.311371 0.556213 0.060 Uiso 1 1 calc R U . . .
H34B H 0.509906 -0.158876 0.554179 0.060 Uiso 1 1 calc R U . . .
C6 C 0.3885(9) 0.0276(19) 0.2599(8) 0.039(4) Uani 1 1 d . . . . .
C5 C 0.3248(8) 0.0620(14) 0.2196(7) 0.046(4) Uani 1 1 d . . . . .
H5 H 0.284931 0.001524 0.215125 0.055 Uiso 1 1 calc R U . . .
C33 C 0.6591(8) -0.4680(15) 0.5031(6) 0.066(5) Uani 1 1 d . . . . .
H33A H 0.686084 -0.539014 0.477529 0.099 Uiso 1 1 calc R U . . .
H33B H 0.606493 -0.491485 0.507216 0.099 Uiso 1 1 calc R U . . .
H33C H 0.679624 -0.454526 0.554492 0.099 Uiso 1 1 calc R U . . .
C15 C 0.4383(8) 1.1533(14) -0.0085(7) 0.055(4) Uani 1 1 d . . . . .
H15A H 0.454181 1.139033 -0.061504 0.083 Uiso 1 1 calc R U . . .
H15B H 0.470835 1.218161 0.015765 0.083 Uiso 1 1 calc R U . . .
H15C H 0.387080 1.185657 -0.008017 0.083 Uiso 1 1 calc R U . . .
C13 C 0.2218(7) 0.8927(13) -0.0339(6) 0.058(4) Uani 1 1 d . . . . .
H13A H 0.233377 0.868179 -0.086816 0.087 Uiso 1 1 calc R U . . .
H13B H 0.175314 0.942578 -0.032751 0.087 Uiso 1 1 calc R U . . .
H13C H 0.216441 0.813101 -0.002810 0.087 Uiso 1 1 calc R U . . .
C29 C 0.5799(9) 0.8763(17) 0.2011(8) 0.082(6) Uani 1 1 d . . . . .
H29A H 0.538883 0.836223 0.172528 0.122 Uiso 1 1 calc R U . . .
H29B H 0.593227 0.960235 0.177392 0.122 Uiso 1 1 calc R U . . .
H29C H 0.564464 0.891267 0.254179 0.122 Uiso 1 1 calc R U . . .

loop_
_atom_site_aniso_label
_atom_site_aniso_U_11
_atom_site_aniso_U_22
_atom_site_aniso_U_33
_atom_site_aniso_U_23
_atom_site_aniso_U_13
_atom_site_aniso_U_12
Au2 0.0447(4) 0.0341(4) 0.0364(3) 0.0053(5) -0.0002(2) -0.0011(3)
Au1 0.0432(3) 0.0348(4) 0.0370(3) 0.0058(5) 0.0018(2) 0.0008(2)
P1 0.035(4) 0.031(4) 0.033(3) -0.002(2) 0.0013(17) 0.0007(16)
P2 0.037(4) 0.029(4) 0.030(3) 0.004(2) -0.0019(16) -0.0005(16)
C23 0.034(11) 0.031(11) 0.038(8) -0.011(7) -0.008(6) 0.007(7)
C21 0.052(12) 0.012(10) 0.052(10) -0.005(8) 0.005(6) -0.003(5)
C26 0.054(11) 0.024(10) 0.035(7) -0.002(7) 0.012(7) -0.008(7)
C22 0.043(11) 0.022(11) 0.037(9) 0.003(8) 0.007(6) -0.005(6)
O2 0.081(9) 0.030(8) 0.070(7) 0.015(6) 0.006(7) 0.001(6)
C1 0.038(12) 0.084(19) 0.043(11) 0.018(11) 0.003(6) 0.001(8)
C2 0.039(12) 0.064(16) 0.036(10) -0.014(11) -0.004(6) 0.000(8)
C27 0.026(9) 0.047(10) 0.039(7) 0.004(7) -0.002(6) 0.008(6)
C24 0.039(9) 0.032(10) 0.053(7) -0.003(6) -0.001(6) 0.000(6)
C28 0.029(8) 0.041(9) 0.038(6) 0.010(7) 0.007(5) -0.015(7)
C25 0.041(11) 0.026(10) 0.049(8) 0.000(7) 0.011(6) -0.007(6)
C7 0.031(10) 0.061(12) 0.038(7) -0.005(7) -0.018(6) 0.003(7)
C8 0.043(10) 0.061(12) 0.032(7) -0.001(7) -0.007(6) -0.003(7)
C3 0.039(11) 0.040(12) 0.022(7) 0.009(7) 0.006(6) 0.007(7)
C10 0.048(9) 0.030(8) 0.035(6) 0.012(5) -0.006(5) 0.003(5)
C11 0.066(10) 0.028(9) 0.045(7) -0.012(6) 0.007(6) -0.005(6)
C31 0.065(11) 0.053(12) 0.046(7) -0.020(7) -0.007(7) 0.010(8)
C30 0.049(9) 0.039(8) 0.045(7) 0.005(6) -0.008(6) -0.002(6)
O1 0.099(11) 0.053(10) 0.057(7) 0.019(7) -0.024(7) 0.002(8)
C4 0.027(8) 0.051(10) 0.035(6) 0.004(7) -0.002(5) 0.004(6)
C32 0.049(9) 0.039(9) 0.040(6) -0.004(5) -0.002(5) 0.011(6)
C12 0.022(8) 0.042(10) 0.074(9) 0.000(6) -0.003(6) 0.002(6)
C14 0.039(9) 0.044(9) 0.038(6) -0.003(6) -0.002(5) 0.008(6)
C9 0.091(14) 0.044(11) 0.068(8) 0.004(8) 0.028(8) -0.021(9)
C35 0.042(11) 0.068(12) 0.057(7) -0.006(6) -0.003(6) -0.014(6)
C34 0.052(11) 0.057(11) 0.041(6) 0.011(7) -0.002(6) 0.007(7)
C6 0.045(10) 0.047(13) 0.025(7) 0.002(7) 0.001(6) 0.011(8)
C5 0.051(11) 0.045(10) 0.042(7) 0.000(7) 0.008(7) -0.020(6)
C33 0.100(13) 0.035(12) 0.062(9) -0.007(6) -0.004(7) 0.010(8)
C15 0.039(11) 0.045(12) 0.082(9) 0.001(7) -0.006(7) -0.014(6)
C13 0.033(10) 0.061(11) 0.080(8) -0.017(8) -0.002(7) -0.001(7)
C29 0.089(16) 0.055(13) 0.100(11) 0.042(10) 0.013(10) 0.019(10)

loop_
_atom_type_symbol
_atom_type_description
_atom_type_scat_dispersion_real
_atom_type_scat_dispersion_imag
_atom_type_scat_source
C C 0.0013 0.0009 'International Tables Vol C Tables 4.2.6.8 and 6.1.1.4'
H H 0.0000 0.0000 'International Tables Vol C Tables 4.2.6.8 and 6.1.1.4'
Au Au -0.6570 6.0260 'International Tables Vol C Tables 4.2.6.8 and 6.1.1.4'
O O 0.0058 0.0036 'International Tables Vol C Tables 4.2.6.8 and 6.1.1.4'
P P 0.0671 0.0586 'International Tables Vol C Tables 4.2.6.8 and 6.1.1.4'

loop_
_geom_angle_atom_site_label_1
_geom_angle_atom_site_label_2
_geom_angle_atom_site_label_3
_geom_angle
_geom_angle_site_symmetry_1
_geom_angle_site_symmetry_3
_geom_angle_publ_flag
C21 Au2 P2 173.8(4) . . ?
C1 Au1 P1 176.3(6) . . ?
C10 P1 Au1 111.7(5) . . ?
C10 P1 C12 105.3(5) . . ?
C12 P1 Au1 114.2(5) . . ?
C14 P1 Au1 116.7(4) . . ?
C14 P1 C10 102.8(6) . . ?
C14 P1 C12 104.9(7) . . ?
C30 P2 Au2 111.2(5) . . ?
C32 P2 Au2 116.1(4) . . ?
C32 P2 C30 105.4(6) . . ?
C32 P2 C34 106.4(7) . . ?
C34 P2 Au2 111.2(5) . . ?
C34 P2 C30 105.8(5) . . ?
C22 C23 C24 123.2(13) . . ?
C28 C23 C22 121.1(13) . . ?
C28 C23 C24 115.7(17) . . ?
C22 C21 Au2 174.9(15) . . ?
O2 C26 C27 121.4(14) . . ?
O2 C26 C25 118.9(14) . . ?
C25 C26 C27 119.7(15) . . ?
C21 C22 C23 177.9(18) . . ?
C26 O2 C29 120.3(13) . . ?
C2 C1 Au1 172.9(18) . . ?
C1 C2 C3 178.8(19) . . ?
C26 C27 H27 121.0 . . ?
C26 C27 C28 118.0(12) . . ?
C28 C27 H27 121.0 . . ?
C23 C24 H24 118.5 . . ?
C25 C24 C23 122.9(13) . . ?
C25 C24 H24 118.5 . . ?
C23 C28 C27 122.8(12) . . ?
C23 C28 H28 118.6 . . ?
C27 C28 H28 118.6 . . ?
C26 C25 C24 120.9(13) . . ?
C26 C25 H25 119.5 . . ?
C24 C25 H25 119.5 . . ?
C8 C7 H7 120.4 . . ?
C8 C7 C6 119.2(12) . . ?
C6 C7 H7 120.4 . . ?
C7 C8 H8 119.1 . . ?
C7 C8 C3 121.8(14) . . ?
C3 C8 H8 119.1 . . ?
C8 C3 C2 119.1(15) . . ?
C8 C3 C4 118.6(15) . . ?
C4 C3 C2 122.3(12) . . ?
P1 C10 H10A 109.1 . . ?
P1 C10 H10B 109.1 . . ?
H10A C10 H10B 107.8 . . ?
C11 C10 P1 112.6(8) . . ?
C11 C10 H10A 109.1 . . ?
C11 C10 H10B 109.1 . . ?
C10 C11 H11A 109.5 . . ?
C10 C11 H11B 109.5 . . ?
C10 C11 H11C 109.5 . . ?
H11A C11 H11B 109.5 . . ?
H11A C11 H11C 109.5 . . ?
H11B C11 H11C 109.5 . . ?
H31A C31 H31B 109.5 . . ?
H31A C31 H31C 109.5 . . ?
H31B C31 H31C 109.5 . . ?
C30 C31 H31A 109.5 . . ?
C30 C31 H31B 109.5 . . ?
C30 C31 H31C 109.5 . . ?
P2 C30 H30A 108.9 . . ?
P2 C30 H30B 108.9 . . ?
C31 C30 P2 113.5(8) . . ?
C31 C30 H30A 108.9 . . ?
C31 C30 H30B 108.9 . . ?
H30A C30 H30B 107.7 . . ?
C9 O1 C6 119.0(13) . . ?
C3 C4 H4 120.2 . . ?
C5 C4 C3 119.5(11) . . ?
C5 C4 H4 120.2 . . ?
P2 C32 H32A 108.1 . . ?
P2 C32 H32B 108.1 . . ?
H32A C32 H32B 107.3 . . ?
C33 C32 P2 116.6(8) . . ?
C33 C32 H32A 108.1 . . ?
C33 C32 H32B 108.1 . . ?
P1 C12 H12A 108.5 . . ?
P1 C12 H12B 108.5 . . ?
H12A C12 H12B 107.5 . . ?
C13 C12 P1 115.0(11) . . ?
C13 C12 H12A 108.5 . . ?
C13 C12 H12B 108.5 . . ?
P1 C14 H14A 108.3 . . ?
P1 C14 H14B 108.3 . . ?
H14A C14 H14B 107.4 . . ?
C15 C14 P1 115.9(8) . . ?
C15 C14 H14A 108.3 . . ?
C15 C14 H14B 108.3 . . ?
O1 C9 H9A 109.5 . . ?
O1 C9 H9B 109.5 . . ?
O1 C9 H9C 109.5 . . ?
H9A C9 H9B 109.5 . . ?
H9A C9 H9C 109.5 . . ?
H9B C9 H9C 109.5 . . ?
H35A C35 H35B 109.5 . . ?
H35A C35 H35C 109.5 . . ?
H35B C35 H35C 109.5 . . ?
C34 C35 H35A 109.5 . . ?
C34 C35 H35B 109.5 . . ?
C34 C35 H35C 109.5 . . ?
P2 C34 H34A 108.8 . . ?
P2 C34 H34B 108.8 . . ?
C35 C34 P2 113.9(8) . . ?
C35 C34 H34A 108.8 . . ?
C35 C34 H34B 108.8 . . ?
H34A C34 H34B 107.7 . . ?
C7 C6 O1 114.3(13) . . ?
C5 C6 C7 121.1(16) . . ?
C5 C6 O1 124.6(15) . . ?
C4 C5 H5 120.1 . . ?
C6 C5 C4 119.8(13) . . ?
C6 C5 H5 120.1 . . ?
C32 C33 H33A 109.5 . . ?
C32 C33 H33B 109.5 . . ?
C32 C33 H33C 109.5 . . ?
H33A C33 H33B 109.5 . . ?
H33A C33 H33C 109.5 . . ?
H33B C33 H33C 109.5 . . ?
C14 C15 H15A 109.5 . . ?
C14 C15 H15B 109.5 . . ?
C14 C15 H15C 109.5 . . ?
H15A C15 H15B 109.5 . . ?
H15A C15 H15C 109.5 . . ?
H15B C15 H15C 109.5 . . ?
C12 C13 H13A 109.5 . . ?
C12 C13 H13B 109.5 . . ?
C12 C13 H13C 109.5 . . ?
H13A C13 H13B 109.5 . . ?
H13A C13 H13C 109.5 . . ?
H13B C13 H13C 109.5 . . ?
O2 C29 H29A 109.5 . . ?
O2 C29 H29B 109.5 . . ?
O2 C29 H29C 109.5 . . ?
H29A C29 H29B 109.5 . . ?
H29A C29 H29C 109.5 . . ?
H29B C29 H29C 109.5 . . ?

loop_
_geom_bond_atom_site_label_1
_geom_bond_atom_site_label_2
_geom_bond_distance
_geom_bond_site_symmetry_2
_geom_bond_publ_flag
Au2 P2 2.283(7) . ?
Au2 C21 1.995(18) . ?
Au1 P1 2.273(7) . ?
Au1 C1 1.97(2) . ?
P1 C10 1.830(10) . ?
P1 C12 1.835(13) . ?
P1 C14 1.828(13) . ?
P2 C30 1.818(10) . ?
P2 C32 1.791(12) . ?
P2 C34 1.800(12) . ?
C23 C22 1.40(3) . ?
C23 C24 1.411(18) . ?
C23 C28 1.389(18) . ?
C21 C22 1.20(2) . ?
C26 O2 1.36(2) . ?
C26 C27 1.414(19) . ?
C26 C25 1.368(19) . ?
O2 C29 1.402(18) . ?
C1 C2 1.22(3) . ?
C2 C3 1.48(3) . ?
C27 H27 0.9300 . ?
C27 C28 1.422(19) . ?
C24 H24 0.9300 . ?
C24 C25 1.368(16) . ?
C28 H28 0.9300 . ?
C25 H25 0.9300 . ?
C7 H7 0.9300 . ?
C7 C8 1.340(19) . ?
C7 C6 1.39(2) . ?
C8 H8 0.9300 . ?
C8 C3 1.392(17) . ?
C3 C4 1.40(2) . ?
C10 H10A 0.9700 . ?
C10 H10B 0.9700 . ?
C10 C11 1.542(17) . ?
C11 H11A 0.9600 . ?
C11 H11B 0.9600 . ?
C11 H11C 0.9600 . ?
C31 H31A 0.9600 . ?
C31 H31B 0.9600 . ?
C31 H31C 0.9600 . ?
C31 C30 1.490(17) . ?
C30 H30A 0.9700 . ?
C30 H30B 0.9700 . ?
O1 C9 1.393(18) . ?
O1 C6 1.41(2) . ?
C4 H4 0.9300 . ?
C4 C5 1.384(17) . ?
C32 H32A 0.9700 . ?
C32 H32B 0.9700 . ?
C32 C33 1.517(16) . ?
C12 H12A 0.9700 . ?
C12 H12B 0.9700 . ?
C12 C13 1.491(15) . ?
C14 H14A 0.9700 . ?
C14 H14B 0.9700 . ?
C14 C15 1.500(16) . ?
C9 H9A 0.9600 . ?
C9 H9B 0.9600 . ?
C9 H9C 0.9600 . ?
C35 H35A 0.9600 . ?
C35 H35B 0.9600 . ?
C35 H35C 0.9600 . ?
C35 C34 1.516(12) . ?
C34 H34A 0.9700 . ?
C34 H34B 0.9700 . ?
C6 C5 1.364(19) . ?
C5 H5 0.9300 . ?
C33 H33A 0.9600 . ?
C33 H33B 0.9600 . ?
C33 H33C 0.9600 . ?
C15 H15A 0.9600 . ?
C15 H15B 0.9600 . ?
C15 H15C 0.9600 . ?
C13 H13A 0.9600 . ?
C13 H13B 0.9600 . ?
C13 H13C 0.9600 . ?
C29 H29A 0.9600 . ?
C29 H29B 0.9600 . ?
C29 H29C 0.9600 . ?

loop_
_geom_torsion_atom_site_label_1
_geom_torsion_atom_site_label_2
_geom_torsion_atom_site_label_3
_geom_torsion_atom_site_label_4
_geom_torsion
_geom_torsion_site_symmetry_1
_geom_torsion_site_symmetry_2
_geom_torsion_site_symmetry_3
_geom_torsion_site_symmetry_4
_geom_torsion_publ_flag
Au2 P2 C30 C31 43.6(10) . . . . ?
Au2 P2 C32 C33 -176.0(8) . . . . ?
Au2 P2 C34 C35 59.6(10) . . . . ?
Au1 P1 C10 C11 33.5(10) . . . . ?
Au1 P1 C12 C13 -56.7(9) . . . . ?
Au1 P1 C14 C15 -175.6(7) . . . . ?
C23 C24 C25 C26 -1.0(19) . . . . ?
C26 C27 C28 C23 -0.4(19) . . . . ?
C22 C23 C24 C25 -179.7(14) . . . . ?
C22 C23 C28 C27 -179.6(14) . . . . ?
O2 C26 C27 C28 179.9(12) . . . . ?
O2 C26 C25 C24 -179.2(11) . . . . ?
C2 C3 C4 C5 -178.3(13) . . . . ?
C27 C26 O2 C29 9(2) . . . . ?
C27 C26 C25 C24 3(2) . . . . ?
C24 C23 C28 C27 2(2) . . . . ?
C28 C23 C24 C25 -1(2) . . . . ?
C25 C26 O2 C29 -169.5(15) . . . . ?
C25 C26 C27 C28 -2(2) . . . . ?
C7 C8 C3 C2 176.6(14) . . . . ?
C7 C8 C3 C4 -2(2) . . . . ?
C7 C6 C5 C4 0(2) . . . . ?
C8 C7 C6 O1 178.4(12) . . . . ?
C8 C7 C6 C5 -1(2) . . . . ?
C8 C3 C4 C5 0.4(19) . . . . ?
C3 C4 C5 C6 0.8(18) . . . . ?
C10 P1 C12 C13 66.2(11) . . . . ?
C10 P1 C14 C15 61.8(10) . . . . ?
C30 P2 C32 C33 60.4(11) . . . . ?
C30 P2 C34 C35 -179.6(9) . . . . ?
O1 C6 C5 C4 180.0(12) . . . . ?
C32 P2 C30 C31 170.2(10) . . . . ?
C32 P2 C34 C35 -67.8(10) . . . . ?
C12 P1 C10 C11 -90.9(10) . . . . ?
C12 P1 C14 C15 -48.2(10) . . . . ?
C14 P1 C10 C11 159.4(9) . . . . ?
C14 P1 C12 C13 174.3(9) . . . . ?
C9 O1 C6 C7 -170.0(14) . . . . ?
C9 O1 C6 C5 10(2) . . . . ?
C34 P2 C30 C31 -77.3(11) . . . . ?
C34 P2 C32 C33 -51.7(11) . . . . ?
C6 C7 C8 C3 3(2) . . . . ?

loop_
_twin_individual_id
_twin_individual_mass_fraction_refined
1 0.93(3)
2 0.07(3)
